data_4067031
loop_
_publ_author_name
'Fung, Hong Sang'
'Li, Bao Zhu'
'Chan, Kin Shing'

_publ_section_title
;
 Sterically Enhanced, Selective C(CO)&#x2212;C(\a) Bond Cleavage of a
 Ketones by Rhodium Porphyrin Methyl
;
_journal_issue 20
_journal_name_full Organometallics
_journal_page_first 4421
_journal_paper_doi 10.1021/om1007852
_journal_volume 29
_journal_year 2010
_chemical_formula_sum 'C56 H49 N4 O2 Rh'
_chemical_formula_weight 912.90
_chemical_name_systematic
; 
 ? 
;
_space_group_IT_number 14
_symmetry_cell_setting monoclinic
_symmetry_space_group_name_Hall '-P 2ybc'
_symmetry_space_group_name_H-M 'P 1 21/c 1'
_atom_sites_solution_hydrogens geom
_atom_sites_solution_primary direct
_atom_sites_solution_secondary difmap
_audit_creation_method SHELXL-97
_cell_angle_alpha 90.00
_cell_angle_beta 95.666(2)
_cell_angle_gamma 90.00
_cell_formula_units_Z 4
_cell_length_a 13.8403(15)
_cell_length_b 24.524(3)
_cell_length_c 15.6200(17)
_cell_measurement_reflns_used 85
_cell_measurement_temperature 123(2)
_cell_measurement_theta_max 15
_cell_measurement_theta_min 15
_cell_volume 5275.8(10)
_computing_cell_refinement 'BRUKER KAPPA APEXII DUO DIFFRACTOMETER'
_computing_data_collection 'BRUKER KAPPA APEXII DUO DIFFRACTOMETER'
_computing_data_reduction 'BRUKER KAPPA APEXII DUO DIFFRACTOMETER'
_computing_molecular_graphics 'SIEMENS SHELXTL'
_computing_publication_material 'SIEMENS SHELXTL'
_computing_structure_refinement 'SHELXL-97 (Sheldrick, 2008)'
_computing_structure_solution 'SHELXS-97 (Sheldrick, 2008)'
_diffrn_ambient_temperature 123(2)
_diffrn_measured_fraction_theta_full 0.963
_diffrn_measured_fraction_theta_max 0.963
_diffrn_measurement_device_type 'BRUKER KAPPA APEXII DUO DIFFRACTOMETER'
_diffrn_measurement_method 'PHI & OMEGA SCAN'
_diffrn_radiation_monochromator graphite
_diffrn_radiation_source 'fine-focus sealed tube'
_diffrn_radiation_type MoK\a
_diffrn_radiation_wavelength 0.71073
_diffrn_reflns_av_R_equivalents 0.0731
_diffrn_reflns_av_sigmaI/netI 0.0489
_diffrn_reflns_limit_h_max 16
_diffrn_reflns_limit_h_min -16
_diffrn_reflns_limit_k_max 29
_diffrn_reflns_limit_k_min -29
_diffrn_reflns_limit_l_max 18
_diffrn_reflns_limit_l_min -16
_diffrn_reflns_number 74777
_diffrn_reflns_theta_full 25.25
_diffrn_reflns_theta_max 25.25
_diffrn_reflns_theta_min 1.48
_exptl_absorpt_coefficient_mu 0.365
_exptl_absorpt_correction_T_max 0.7456
_exptl_absorpt_correction_T_min 0.5779
_exptl_absorpt_correction_type multi-scan
_exptl_crystal_colour red
_exptl_crystal_density_diffrn 1.149
_exptl_crystal_density_method 'not measured'
_exptl_crystal_description block
_exptl_crystal_F_000 1896
_exptl_crystal_size_max 0.50
_exptl_crystal_size_mid 0.30
_exptl_crystal_size_min 0.20
_platon_squeeze_details
;
;
_refine_diff_density_max 1.385
_refine_diff_density_min -0.818
_refine_diff_density_rms 0.103
_refine_ls_extinction_method none
_refine_ls_goodness_of_fit_ref 1.067
_refine_ls_hydrogen_treatment riding
_refine_ls_matrix_type full
_refine_ls_number_parameters 568
_refine_ls_number_reflns 9208
_refine_ls_number_restraints 39
_refine_ls_restrained_S_all 1.075
_refine_ls_R_factor_all 0.0983
_refine_ls_R_factor_gt 0.0731
_refine_ls_shift/su_max 0.003
_refine_ls_shift/su_mean 0.000
_refine_ls_structure_factor_coef Fsqd
_refine_ls_weighting_details 'calc w=1/[\s^2^(Fo^2^)+(0.1050P)^2^+14.4695P] where P=(Fo^2^+2Fc^2^)/3'
_refine_ls_weighting_scheme calc
_refine_ls_wR_factor_gt 0.1911
_refine_ls_wR_factor_ref 0.2057
_reflns_number_gt 6640
_reflns_number_total 9208
_reflns_threshold_expression >2sigma(I)
_cod_data_source_file om1007852_si_002.cif
_cod_data_source_block HSF513
_cod_depositor_comments
;
The following automatic conversions were performed:

'_symmetry_cell_setting' value 'Monoclinic' changed to 'monoclinic'
according to /home/saulius/struct/CIF-dictionaries/cif_core.dic
dictionary named 'cif_core.dic' version 2.4.1 from 2010-06-29.

Automatic conversion script
Id: cif_fix_values 1715 2011-07-08 13:25:40Z adriana 
;
_cod_original_cell_volume 5275.9(10)
_cod_original_sg_symbol_H-M P2(1)/c
_cod_database_code 4067031

loop_
_symmetry_equiv_pos_as_xyz
'x, y, z'
'-x, y+1/2, -z+1/2'
'-x, -y, -z'
'x, -y-1/2, z-1/2'

loop_
_atom_site_label
_atom_site_type_symbol
_atom_site_fract_x
_atom_site_fract_y
_atom_site_fract_z
_atom_site_U_iso_or_equiv
_atom_site_adp_type
_atom_site_occupancy
_atom_site_symmetry_multiplicity
_atom_site_calc_flag
_atom_site_refinement_flags
Rh1 Rh 1.24649(3) 1.152971(17) -0.17550(3) 0.03146(17) Uani 1 1 d .
O1 O 1.1625(4) 1.0524(2) -0.1368(4) 0.0806(17) Uani 1 1 d D
N1 N 1.1788(3) 1.18264(17) -0.2879(3) 0.0303(10) Uani 1 1 d .
N2 N 1.1273(3) 1.17123(17) -0.1167(3) 0.0294(10) Uani 1 1 d .
N3 N 1.3183(3) 1.13062(18) -0.0608(3) 0.0337(11) Uani 1 1 d .
N4 N 1.3709(3) 1.14409(18) -0.2320(3) 0.0376(11) Uani 1 1 d .
C1 C 1.2171(4) 1.1847(2) -0.3652(4) 0.0330(12) Uani 1 1 d .
C2 C 1.1432(4) 1.2021(2) -0.4314(4) 0.0366(13) Uani 1 1 d .
H2A H 1.1504 1.2066 -0.4909 0.044 Uiso 1 1 calc R
C3 C 1.0620(4) 1.2106(2) -0.3920(4) 0.0378(13) Uani 1 1 d .
H3A H 1.0011 1.2222 -0.4193 0.045 Uiso 1 1 calc R
C4 C 1.0831(3) 1.1994(2) -0.3024(3) 0.0290(11) Uani 1 1 d .
C5 C 1.0197(4) 1.2056(2) -0.2402(4) 0.0314(12) Uani 1 1 d .
C6 C 1.0413(3) 1.1929(2) -0.1534(4) 0.0296(11) Uani 1 1 d .
C7 C 0.9753(4) 1.1997(2) -0.0880(4) 0.0363(13) Uani 1 1 d .
H7A H 0.9122 1.2152 -0.0959 0.044 Uiso 1 1 calc R
C8 C 1.0198(4) 1.1799(2) -0.0140(4) 0.0388(13) Uani 1 1 d .
H8A H 0.9933 1.1781 0.0398 0.047 Uiso 1 1 calc R
C9 C 1.1143(4) 1.1621(2) -0.0312(4) 0.0314(12) Uani 1 1 d .
C10 C 1.1850(4) 1.1420(2) 0.0316(4) 0.0365(13) Uani 1 1 d .
C11 C 1.2807(4) 1.1282(2) 0.0163(4) 0.0364(13) Uani 1 1 d .
C12 C 1.3536(4) 1.1107(2) 0.0836(4) 0.0410(14) Uani 1 1 d .
H12A H 1.3455 1.1055 0.1428 0.049 Uiso 1 1 calc R
C13 C 1.4356(4) 1.1032(2) 0.0449(4) 0.0440(16) Uani 1 1 d .
H13A H 1.4967 1.0923 0.0725 0.053 Uiso 1 1 calc R
C14 C 1.4142(4) 1.1148(2) -0.0455(4) 0.0352(13) Uani 1 1 d .
C15 C 1.4801(4) 1.1129(2) -0.1065(4) 0.0391(14) Uani 1 1 d .
C16 C 1.4603(4) 1.1266(2) -0.1941(4) 0.0414(15) Uani 1 1 d .
C17 C 1.5288(4) 1.1259(2) -0.2564(4) 0.0439(15) Uani 1 1 d .
H17A H 1.5950 1.1155 -0.2466 0.053 Uiso 1 1 calc R
C18 C 1.4829(4) 1.1426(2) -0.3319(5) 0.0439(15) Uani 1 1 d .
H18A H 1.5104 1.1462 -0.3850 0.053 Uiso 1 1 calc R
C19 C 1.3839(4) 1.1541(2) -0.3165(4) 0.0348(13) Uani 1 1 d .
C20 C 1.3125(4) 1.1725(2) -0.3803(4) 0.0369(13) Uani 1 1 d .
C21 C 0.9213(4) 1.2292(2) -0.2685(4) 0.0353(13) Uani 1 1 d .
C22 C 0.8369(4) 1.1991(3) -0.2634(4) 0.0474(16) Uani 1 1 d .
H22A H 0.8402 1.1629 -0.2415 0.057 Uiso 1 1 calc R
C23 C 0.7470(4) 1.2226(3) -0.2910(5) 0.060(2) Uani 1 1 d .
H23A H 0.6900 1.2016 -0.2866 0.072 Uiso 1 1 calc R
C24 C 0.7368(4) 1.2749(4) -0.3244(5) 0.063(2) Uani 1 1 d .
C25 C 0.8213(5) 1.3037(3) -0.3278(5) 0.0563(19) Uani 1 1 d .
H25A H 0.8178 1.3398 -0.3498 0.068 Uiso 1 1 calc R
C26 C 0.9130(4) 1.2817(3) -0.2999(4) 0.0440(15) Uani 1 1 d .
H26A H 0.9696 1.3033 -0.3028 0.053 Uiso 1 1 calc R
C27 C 0.6403(5) 1.2988(5) -0.3547(6) 0.095(3) Uani 1 1 d .
H27A H 0.6492 1.3360 -0.3753 0.142 Uiso 1 1 calc R
H27B H 0.5993 1.2995 -0.3071 0.142 Uiso 1 1 calc R
H27C H 0.6091 1.2765 -0.4017 0.142 Uiso 1 1 calc R
C31 C 1.1562(4) 1.1350(3) 0.1210(4) 0.0410(14) Uani 1 1 d .
C32 C 1.0964(5) 1.0925(3) 0.1404(5) 0.0601(19) Uani 1 1 d .
H32A H 1.0746 1.0670 0.0971 0.072 Uiso 1 1 calc R
C33 C 1.0682(6) 1.0871(4) 0.2228(5) 0.076(3) Uani 1 1 d .
H33A H 1.0265 1.0578 0.2346 0.091 Uiso 1 1 calc R
C34 C 1.0986(5) 1.1225(4) 0.2878(5) 0.065(2) Uani 1 1 d .
C35 C 1.1567(5) 1.1653(3) 0.2672(5) 0.0592(19) Uani 1 1 d .
H35A H 1.1773 1.1913 0.3104 0.071 Uiso 1 1 calc R
C36 C 1.1852(5) 1.1715(3) 0.1867(4) 0.0462(15) Uani 1 1 d .
H36A H 1.2257 1.2014 0.1752 0.055 Uiso 1 1 calc R
C37 C 1.0626(7) 1.1177(5) 0.3752(6) 0.102(3) Uani 1 1 d .
H37A H 1.0919 1.1465 0.4128 0.153 Uiso 1 1 calc R
H37B H 1.0807 1.0820 0.3999 0.153 Uiso 1 1 calc R
H37C H 0.9918 1.1215 0.3698 0.153 Uiso 1 1 calc R
C41 C 1.5828(4) 1.0963(2) -0.0787(4) 0.0451(16) Uani 1 1 d .
C42 C 1.6067(5) 1.0445(3) -0.0546(9) 0.116(5) Uani 1 1 d .
H42A H 1.5572 1.0176 -0.0571 0.139 Uiso 1 1 calc R
C43 C 1.7008(5) 1.0297(3) -0.0267(11) 0.143(6) Uani 1 1 d .
H43A H 1.7138 0.9931 -0.0091 0.172 Uiso 1 1 calc R
C44 C 1.7763(5) 1.0665(3) -0.0237(7) 0.077(3) Uani 1 1 d .
C45 C 1.7517(4) 1.1190(2) -0.0464(4) 0.0451(15) Uani 1 1 d .
H45A H 1.8014 1.1458 -0.0456 0.054 Uiso 1 1 calc R
C46 C 1.6566(4) 1.1341(2) -0.0704(4) 0.0384(13) Uani 1 1 d .
H46A H 1.6419 1.1715 -0.0813 0.046 Uiso 1 1 calc R
C47 C 1.8808(6) 1.0508(4) 0.0022(9) 0.126(5) Uani 1 1 d .
H47A H 1.9228 1.0826 -0.0030 0.189 Uiso 1 1 calc R
H47B H 1.9000 1.0216 -0.0356 0.189 Uiso 1 1 calc R
H47C H 1.8875 1.0380 0.0619 0.189 Uiso 1 1 calc R
C51 C 1.3426(4) 1.1815(2) -0.4680(4) 0.0390(13) Uani 1 1 d .
C52 C 1.3756(5) 1.2320(2) -0.4921(5) 0.0488(16) Uani 1 1 d .
H52A H 1.3765 1.2615 -0.4528 0.059 Uiso 1 1 calc R
C53 C 1.4074(5) 1.2403(3) -0.5729(4) 0.0474(16) Uani 1 1 d .
H53A H 1.4301 1.2753 -0.5872 0.057 Uiso 1 1 calc R
C54 C 1.4070(4) 1.1988(3) -0.6331(4) 0.0448(15) Uani 1 1 d .
C55 C 1.3712(6) 1.1486(3) -0.6086(5) 0.0577(19) Uani 1 1 d .
H55A H 1.3673 1.1192 -0.6485 0.069 Uiso 1 1 calc R
C56 C 1.3413(5) 1.1405(3) -0.5286(5) 0.0501(16) Uani 1 1 d .
H56A H 1.3190 1.1054 -0.5142 0.060 Uiso 1 1 calc R
C57 C 1.4418(6) 1.2086(3) -0.7196(5) 0.0622(19) Uani 1 1 d .
H57A H 1.4641 1.2464 -0.7231 0.093 Uiso 1 1 calc R
H57B H 1.3885 1.2021 -0.7646 0.093 Uiso 1 1 calc R
H57C H 1.4956 1.1838 -0.7278 0.093 Uiso 1 1 calc R
C61 C 1.1981(4) 1.0779(2) -0.1948(4) 0.0542(19) Uani 1 1 d D
C62 C 1.2000(6) 1.0545(3) -0.2834(5) 0.073(2) Uani 1 1 d D
H62A H 1.2462 1.0729 -0.3195 0.087 Uiso 1 1 calc R
C63 C 1.0919(8) 1.0532(5) -0.3241(9) 0.140(5) Uani 1 1 d D
H63A H 1.0696 1.0905 -0.3370 0.210 Uiso 1 1 calc R
H63B H 1.0512 1.0365 -0.2834 0.210 Uiso 1 1 calc R
H63C H 1.0874 1.0318 -0.3773 0.210 Uiso 1 1 calc R
C64 C 1.2226(9) 0.9918(4) -0.2638(13) 0.184(8) Uani 1 1 d D
H64A H 1.1850 0.9793 -0.2167 0.221 Uiso 1 1 calc R
H64B H 1.2021 0.9698 -0.3156 0.221 Uiso 1 1 calc R
C65 C 1.3330(10) 0.9827(6) -0.2374(10) 0.162(6) Uani 1 1 d DU
H65A H 1.3559 1.0067 -0.1886 0.194 Uiso 1 1 calc R
H65B H 1.3455 0.9443 -0.2200 0.194 Uiso 1 1 calc R
C66 C 1.3860(11) 0.9968(7) -0.3178(11) 0.169(6) Uani 1 1 d DU
H66A H 1.3486 0.9821 -0.3700 0.203 Uiso 1 1 calc R
H66B H 1.3900 1.0369 -0.3239 0.203 Uiso 1 1 calc R
C67 C 1.4873(13) 0.9728(8) -0.3095(13) 0.196(8) Uani 1 1 d DU
C68 C 1.5528(17) 0.9924(10) -0.3775(15) 0.266(11) Uani 1 1 d DU
H68A H 1.6170 0.9754 -0.3666 0.399 Uiso 1 1 calc R
H68B H 1.5595 1.0321 -0.3742 0.399 Uiso 1 1 calc R
H68C H 1.5236 0.9821 -0.4349 0.399 Uiso 1 1 calc R
O2 O 1.5136(11) 0.9421(6) -0.2493(10) 0.216(6) Uani 1 1 d DU

loop_
_atom_site_aniso_label
_atom_site_aniso_U_11
_atom_site_aniso_U_22
_atom_site_aniso_U_33
_atom_site_aniso_U_23
_atom_site_aniso_U_13
_atom_site_aniso_U_12
Rh1 0.0257(2) 0.0306(2) 0.0378(3) 0.00569(19) 0.00149(16) -0.00132(17)
O1 0.076(4) 0.072(4) 0.092(5) 0.030(3) 0.002(3) -0.027(3)
N1 0.026(2) 0.027(2) 0.038(3) 0.0011(19) 0.0014(19) 0.0013(17)
N2 0.026(2) 0.032(2) 0.030(3) 0.0033(18) -0.0016(18) -0.0037(17)
N3 0.024(2) 0.029(2) 0.048(3) 0.004(2) -0.002(2) -0.0085(18)
N4 0.031(2) 0.034(3) 0.048(3) 0.010(2) 0.003(2) 0.0011(19)
C1 0.030(3) 0.036(3) 0.035(3) 0.001(2) 0.009(2) 0.001(2)
C2 0.036(3) 0.045(3) 0.029(3) -0.001(2) 0.003(2) 0.003(2)
C3 0.035(3) 0.048(3) 0.030(3) 0.004(2) 0.002(2) 0.007(2)
C4 0.025(2) 0.035(3) 0.026(3) 0.003(2) -0.003(2) 0.002(2)
C5 0.029(3) 0.036(3) 0.029(3) 0.003(2) 0.003(2) -0.001(2)
C6 0.025(3) 0.031(3) 0.032(3) 0.000(2) 0.001(2) -0.004(2)
C7 0.026(3) 0.047(3) 0.036(4) 0.001(3) 0.002(2) -0.003(2)
C8 0.035(3) 0.048(3) 0.034(4) 0.004(3) 0.004(2) -0.005(3)
C9 0.028(3) 0.032(3) 0.034(3) 0.000(2) -0.001(2) -0.006(2)
C10 0.030(3) 0.042(3) 0.037(4) 0.009(2) 0.000(2) -0.008(2)
C11 0.028(3) 0.042(3) 0.037(4) 0.006(3) -0.006(2) -0.013(2)
C12 0.034(3) 0.041(3) 0.045(4) 0.013(3) -0.010(3) -0.011(2)
C13 0.028(3) 0.040(3) 0.061(4) 0.017(3) -0.011(3) -0.009(2)
C14 0.026(3) 0.032(3) 0.045(4) 0.012(2) -0.008(2) -0.008(2)
C15 0.027(3) 0.033(3) 0.055(4) 0.019(3) -0.002(3) -0.004(2)
C16 0.023(3) 0.030(3) 0.071(5) 0.011(3) 0.002(3) -0.002(2)
C17 0.028(3) 0.041(3) 0.063(5) 0.013(3) 0.009(3) 0.003(2)
C18 0.034(3) 0.041(3) 0.059(4) 0.002(3) 0.017(3) 0.001(2)
C19 0.027(3) 0.026(3) 0.053(4) 0.006(2) 0.014(2) 0.001(2)
C20 0.039(3) 0.030(3) 0.043(4) 0.000(2) 0.006(3) 0.001(2)
C21 0.027(3) 0.051(3) 0.029(3) 0.006(2) 0.008(2) 0.006(2)
C22 0.032(3) 0.068(4) 0.041(4) 0.015(3) 0.001(3) -0.006(3)
C23 0.028(3) 0.103(6) 0.051(5) 0.017(4) 0.006(3) -0.003(3)
C24 0.029(3) 0.102(6) 0.061(5) 0.024(4) 0.014(3) 0.025(3)
C25 0.043(4) 0.077(5) 0.051(4) 0.024(4) 0.014(3) 0.024(3)
C26 0.033(3) 0.054(4) 0.047(4) 0.017(3) 0.010(3) 0.011(3)
C27 0.041(4) 0.160(10) 0.085(7) 0.056(6) 0.017(4) 0.036(5)
C31 0.025(3) 0.050(3) 0.046(4) 0.008(3) -0.007(2) -0.004(2)
C32 0.065(4) 0.079(5) 0.036(4) 0.007(3) 0.003(3) -0.025(4)
C33 0.071(5) 0.103(7) 0.052(5) 0.017(4) 0.000(4) -0.040(5)
C34 0.057(4) 0.097(6) 0.041(5) 0.003(4) 0.000(3) -0.015(4)
C35 0.064(5) 0.070(5) 0.041(5) -0.006(3) -0.008(3) 0.007(4)
C36 0.043(3) 0.050(4) 0.044(4) 0.003(3) -0.005(3) -0.003(3)
C37 0.097(7) 0.161(11) 0.049(6) 0.010(6) 0.013(5) -0.023(7)
C41 0.032(3) 0.038(3) 0.064(5) 0.020(3) 0.000(3) -0.002(2)
C42 0.035(4) 0.049(4) 0.252(14) 0.049(6) -0.040(6) -0.014(3)
C43 0.033(4) 0.045(5) 0.339(19) 0.040(7) -0.046(7) -0.001(3)
C44 0.038(4) 0.056(5) 0.131(8) 0.011(5) -0.015(4) 0.000(3)
C45 0.031(3) 0.041(3) 0.061(4) 0.004(3) -0.005(3) -0.008(2)
C46 0.028(3) 0.036(3) 0.050(4) 0.003(3) -0.001(2) -0.002(2)
C47 0.045(5) 0.070(6) 0.251(16) -0.006(8) -0.042(7) 0.008(4)
C51 0.040(3) 0.041(3) 0.037(4) 0.001(3) 0.009(3) 0.011(3)
C52 0.054(4) 0.038(3) 0.058(5) -0.009(3) 0.024(3) 0.004(3)
C53 0.055(4) 0.041(3) 0.050(4) 0.004(3) 0.025(3) 0.001(3)
C54 0.040(3) 0.051(4) 0.046(4) -0.001(3) 0.012(3) 0.006(3)
C55 0.074(5) 0.045(4) 0.057(5) -0.012(3) 0.022(4) -0.005(3)
C56 0.056(4) 0.048(4) 0.048(4) -0.005(3) 0.014(3) -0.002(3)
C57 0.067(5) 0.075(5) 0.048(5) -0.003(4) 0.022(4) -0.001(4)
C61 0.038(3) 0.030(3) 0.089(6) 0.004(3) -0.020(3) -0.001(3)
C62 0.069(5) 0.086(6) 0.063(6) -0.028(4) 0.006(4) 0.017(4)
C63 0.157(12) 0.119(10) 0.141(12) -0.032(8) -0.002(9) -0.047(9)
C64 0.122(11) 0.075(8) 0.36(3) -0.048(12) 0.061(14) 0.013(7)
C65 0.176(9) 0.129(8) 0.186(10) 0.027(7) 0.040(8) 0.021(7)
C66 0.149(9) 0.156(9) 0.201(10) -0.002(8) 0.015(8) 0.004(8)
C67 0.209(11) 0.177(11) 0.206(12) -0.008(9) 0.034(9) 0.034(9)
C68 0.285(14) 0.251(14) 0.266(14) 0.007(9) 0.048(10) 0.013(9)
O2 0.231(9) 0.227(9) 0.189(9) 0.004(7) 0.016(7) 0.044(7)

loop_
_atom_type_symbol
_atom_type_description
_atom_type_scat_dispersion_real
_atom_type_scat_dispersion_imag
_atom_type_scat_source
C C 0.0033 0.0016 'International Tables Vol C Tables 4.2.6.8 and 6.1.1.4'
H H 0.0000 0.0000 'International Tables Vol C Tables 4.2.6.8 and 6.1.1.4'
N N 0.0061 0.0033 'International Tables Vol C Tables 4.2.6.8 and 6.1.1.4'
O O 0.0106 0.0060 'International Tables Vol C Tables 4.2.6.8 and 6.1.1.4'
Rh Rh -1.1178 0.9187 'International Tables Vol C Tables 4.2.6.8 and 6.1.1.4'

loop_
_geom_angle_atom_site_label_1
_geom_angle_atom_site_label_2
_geom_angle_atom_site_label_3
_geom_angle
C61 Rh1 N2 89.8(2)
C61 Rh1 N4 97.1(2)
N2 Rh1 N4 173.12(17)
C61 Rh1 N3 90.7(2)
N2 Rh1 N3 90.53(18)
N4 Rh1 N3 89.57(19)
C61 Rh1 N1 94.7(2)
N2 Rh1 N1 89.21(17)
N4 Rh1 N1 90.05(18)
N3 Rh1 N1 174.65(16)
C1 N1 C4 107.1(4)
C1 N1 Rh1 126.0(3)
C4 N1 Rh1 126.6(4)
C6 N2 C9 106.0(4)
C6 N2 Rh1 127.5(4)
C9 N2 Rh1 126.4(3)
C11 N3 C14 106.2(5)
C11 N3 Rh1 126.5(3)
C14 N3 Rh1 127.3(4)
C19 N4 C16 105.7(5)
C19 N4 Rh1 126.8(4)
C16 N4 Rh1 127.5(4)
N1 C1 C20 126.7(5)
N1 C1 C2 109.5(4)
C20 C1 C2 123.8(5)
C3 C2 C1 106.4(5)
C2 C3 C4 108.5(5)
C5 C4 N1 125.7(5)
C5 C4 C3 125.8(5)
N1 C4 C3 108.5(5)
C4 C5 C6 124.7(5)
C4 C5 C21 117.1(5)
C6 C5 C21 118.1(5)
N2 C6 C5 125.8(5)
N2 C6 C7 109.3(5)
C5 C6 C7 124.9(5)
C8 C7 C6 107.4(5)
C7 C8 C9 107.3(5)
N2 C9 C10 125.7(5)
N2 C9 C8 109.9(5)
C10 C9 C8 124.2(6)
C9 C10 C11 124.5(6)
C9 C10 C31 117.4(5)
C11 C10 C31 118.1(5)
N3 C11 C10 126.0(5)
N3 C11 C12 110.8(5)
C10 C11 C12 123.2(6)
C13 C12 C11 105.8(6)
C12 C13 C14 108.2(5)
N3 C14 C15 125.3(5)
N3 C14 C13 109.0(5)
C15 C14 C13 125.6(5)
C14 C15 C16 125.6(5)
C14 C15 C41 118.7(5)
C16 C15 C41 115.7(5)
N4 C16 C15 124.7(5)
N4 C16 C17 109.7(6)
C15 C16 C17 125.6(5)
C18 C17 C16 107.9(5)
C17 C18 C19 106.6(6)
N4 C19 C20 126.1(5)
N4 C19 C18 110.1(5)
C20 C19 C18 123.8(6)
C1 C20 C19 123.9(6)
C1 C20 C51 118.7(5)
C19 C20 C51 117.3(5)
C26 C21 C22 118.4(5)
C26 C21 C5 120.3(5)
C22 C21 C5 121.3(5)
C21 C22 C23 119.3(6)
C24 C23 C22 123.4(6)
C25 C24 C23 115.8(6)
C25 C24 C27 121.7(8)
C23 C24 C27 122.5(7)
C24 C25 C26 122.5(7)
C21 C26 C25 120.5(6)
C32 C31 C36 117.3(6)
C32 C31 C10 120.7(6)
C36 C31 C10 122.0(5)
C31 C32 C33 120.4(7)
C34 C33 C32 122.1(7)
C33 C34 C35 116.9(7)
C33 C34 C37 121.2(8)
C35 C34 C37 121.6(8)
C36 C35 C34 121.9(7)
C35 C36 C31 121.3(6)
C42 C41 C46 116.5(6)
C42 C41 C15 122.1(5)
C46 C41 C15 121.2(5)
C41 C42 C43 122.1(7)
C44 C43 C42 121.7(8)
C45 C44 C43 116.0(6)
C45 C44 C47 121.0(7)
C43 C44 C47 122.9(7)
C44 C45 C46 121.9(6)
C41 C46 C45 121.5(5)
C56 C51 C52 116.5(6)
C56 C51 C20 122.5(6)
C52 C51 C20 120.9(5)
C51 C52 C53 121.3(6)
C54 C53 C52 121.9(6)
C53 C54 C55 116.2(6)
C53 C54 C57 120.9(6)
C55 C54 C57 122.9(6)
C56 C55 C54 121.6(6)
C55 C56 C51 122.5(6)
O1 C61 C62 121.6(6)
O1 C61 Rh1 120.8(5)
C62 C61 Rh1 117.5(5)
C61 C62 C63 106.2(7)
C61 C62 C64 102.3(8)
C63 C62 C64 102.7(9)
C65 C64 C62 110.9(10)
C66 C65 C64 106.5(12)
C67 C66 C65 110.6(14)
O2 C67 C66 120.3(17)
O2 C67 C68 124.6(18)
C66 C67 C68 115.0(16)

loop_
_geom_bond_atom_site_label_1
_geom_bond_atom_site_label_2
_geom_bond_distance
Rh1 C61 1.971(6)
Rh1 N2 2.017(4)
Rh1 N4 2.023(5)
Rh1 N3 2.036(5)
Rh1 N1 2.041(4)
O1 C61 1.242(7)
N1 C1 1.367(7)
N1 C4 1.383(6)
N2 C6 1.376(6)
N2 C9 1.383(7)
N3 C11 1.361(8)
N3 C14 1.381(6)
N4 C19 1.370(8)
N4 C16 1.386(7)
C1 C20 1.396(7)
C1 C2 1.445(8)
C2 C3 1.350(8)
C3 C4 1.428(8)
C4 C5 1.380(7)
C5 C6 1.395(8)
C5 C21 1.506(7)
C6 C7 1.445(8)
C7 C8 1.346(8)
C8 C9 1.429(8)
C9 C10 1.405(8)
C10 C11 1.410(8)
C10 C31 1.499(9)
C11 C12 1.449(8)
C12 C13 1.349(9)
C13 C14 1.443(8)
C14 C15 1.383(8)
C15 C16 1.409(9)
C15 C41 1.501(7)
C16 C17 1.425(9)
C17 C18 1.347(9)
C18 C19 1.442(7)
C19 C20 1.408(8)
C20 C51 1.486(9)
C21 C26 1.379(8)
C21 C22 1.392(8)
C22 C23 1.400(9)
C23 C24 1.387(11)
C24 C25 1.371(10)
C24 C27 1.492(9)
C25 C26 1.407(8)
C31 C32 1.382(9)
C31 C36 1.391(9)
C32 C33 1.388(10)
C33 C34 1.370(11)
C34 C35 1.380(11)
C34 C37 1.502(12)
C35 C36 1.364(10)
C41 C42 1.356(9)
C41 C46 1.376(8)
C42 C43 1.381(10)
C43 C44 1.379(10)
C44 C45 1.369(9)
C44 C47 1.513(10)
C45 C46 1.384(8)
C51 C56 1.379(9)
C51 C52 1.384(8)
C52 C53 1.392(9)
C53 C54 1.384(9)
C54 C55 1.395(9)
C54 C57 1.499(9)
C55 C56 1.369(10)
C61 C62 1.502(7)
C62 C63 1.567(8)
C62 C64 1.594(9)
C64 C65 1.558(9)
C65 C66 1.554(9)
C66 C67 1.514(9)
C67 O2 1.231(9)
C67 C68 1.540(10)

loop_
_platon_squeeze_void_nr
_platon_squeeze_void_average_x
_platon_squeeze_void_average_y
_platon_squeeze_void_average_z
_platon_squeeze_void_volume
_platon_squeeze_void_count_electrons
1 0.225 0.601 -0.048 283.6 47.5
2 0.225 0.899 0.452 283.0 47.5
3 0.773 0.101 0.549 280.9 47.2
4 0.773 0.399 1.049 280.3 47.3
